data_7056630
loop_
_publ_author_name
'do Nascimento Neto, Jos\'e Ant\^onio'
'da Silva, Cameron Capeletti'
'Ribeiro, Leandro'
'Vasconcelos, G\'essica Adriana'
'Gontijo Vaz, Boniek'
'Ferreira, Vinicius Sousa'
'Queiroz J\'unior, Luiz Keng'
'Maia, Lauro J. Q.'
'Sarotti, Ariel Marcelo'
'Martins, Felipe Terra'

_publ_section_title
;
 Probing the Competition between Acetate and 2,2&#x2019;-Bipyridine
 Ligands to Bind to d-Block 12 Group Metals: Molecular and Structural
 Diversity towards High-Efficiency Luminescent Materials
;
_journal_name_full 'New J. Chem.'
_journal_paper_doi 10.1039/C7NJ02393F
_journal_year 2017
_chemical_formula_moiety 'C24 H22 Cd N4 O4, 0.5(C10 H8 N2), 3(H2 O)'
_chemical_formula_sum 'C29 H32 Cd N5 O7'
_chemical_formula_weight 675.01
_space_group_crystal_system triclinic
_space_group_IT_number 2
_space_group_name_Hall '-P 1'
_space_group_name_H-M_alt 'P -1'
_symmetry_space_group_name_Hall '-P 1'
_symmetry_space_group_name_H-M 'P -1'
_atom_sites_solution_hydrogens mixed
_audit_update_record
;
2017-03-16 deposited with the CCDC.
2017-09-26 downloaded from the CCDC.
;
_cell_angle_alpha 105.185(8)
_cell_angle_beta 99.615(8)
_cell_angle_gamma 102.311(8)
_cell_formula_units_Z 2
_cell_length_a 8.9084(10)
_cell_length_b 12.5072(15)
_cell_length_c 14.9281(18)
_cell_measurement_reflns_used 3066
_cell_measurement_temperature 296(2)
_cell_measurement_theta_max 20.84
_cell_measurement_theta_min 2.41
_cell_volume 1523.8(3)
_computing_structure_refinement 'SHELXL-2014 (Sheldrick, 2014)'
_diffrn_ambient_temperature 296(2)
_diffrn_measured_fraction_theta_full 0.992
_diffrn_measured_fraction_theta_max 0.988
_diffrn_measurement_device_type 'Bruker APEX-II CCD'
_diffrn_measurement_method '\f and \w scans'
_diffrn_radiation_type MoK\a
_diffrn_radiation_wavelength 0.71073
_diffrn_reflns_av_R_equivalents 0.0432
_diffrn_reflns_Laue_measured_fraction_full 0.992
_diffrn_reflns_Laue_measured_fraction_max 0.988
_diffrn_reflns_limit_h_max 10
_diffrn_reflns_limit_h_min -10
_diffrn_reflns_limit_k_max 14
_diffrn_reflns_limit_k_min -12
_diffrn_reflns_limit_l_max 17
_diffrn_reflns_limit_l_min -17
_diffrn_reflns_number 14308
_diffrn_reflns_point_group_measured_fraction_full 0.992
_diffrn_reflns_point_group_measured_fraction_max 0.988
_diffrn_reflns_theta_full 25
_diffrn_reflns_theta_max 25.072
_diffrn_reflns_theta_min 1.455
_exptl_absorpt_coefficient_mu 0.769
_exptl_absorpt_correction_T_max 1.000
_exptl_absorpt_correction_T_min 0.865
_exptl_absorpt_correction_type multi-scan
_exptl_absorpt_process_details
;
Sheldrick, G. M.: SADABS --- Bruker AXS area detector scaling and absorption, 
version 2008/1, University of Gottingen, Germany 2008
;
_exptl_crystal_density_diffrn 1.471
_exptl_crystal_description needle
_exptl_crystal_F_000 690
_exptl_crystal_size_max 0.20
_exptl_crystal_size_mid 0.12
_exptl_crystal_size_min 0.07
_refine_diff_density_max 0.383
_refine_diff_density_min -0.446
_refine_diff_density_rms 0.063
_refine_ls_extinction_method none
_refine_ls_goodness_of_fit_ref 1.026
_refine_ls_hydrogen_treatment constr
_refine_ls_matrix_type full
_refine_ls_number_parameters 381
_refine_ls_number_reflns 5339
_refine_ls_number_restraints 0
_refine_ls_restrained_S_all 1.026
_refine_ls_R_factor_all 0.0661
_refine_ls_R_factor_gt 0.0443
_refine_ls_shift/su_max 0.001
_refine_ls_shift/su_mean 0
_refine_ls_structure_factor_coef Fsqd
_refine_ls_weighting_details 'w=1/[\s^2^(Fo^2^)+(0.0372P)^2^+0.4267P] where P=(Fo^2^+2Fc^2^)/3'
_refine_ls_weighting_scheme calc
_refine_ls_wR_factor_gt 0.0874
_refine_ls_wR_factor_ref 0.096
_reflns_number_gt 4002
_reflns_number_total 5339
_reflns_threshold_expression 'I > 2\s(I)'
_cod_data_source_file c7nj02393f2.cif
_cod_data_source_block 'global_CCDC1'
_cod_database_code 7056630

loop_
_space_group_symop_operation_xyz
'x, y, z'
'-x, -y, -z'

loop_
_atom_site_label
_atom_site_type_symbol
_atom_site_fract_x
_atom_site_fract_y
_atom_site_fract_z
_atom_site_U_iso_or_equiv
_atom_site_adp_type
_atom_site_occupancy
_atom_site_calc_flag
Cd1 Cd 0.00118(3) 0.79269(3) 0.73367(2) 0.05342(13) Uani 1 d
O1W O -0.1669(5) 1.1198(4) 0.6891(3) 0.1237(15) Uani 1 d
H11W H -0.103 1.0806 0.7052 0.186 Uiso 1 d
H21W H -0.1859 1.1315 0.6254 0.186 Uiso 1 d
O1 O 0.0572(4) 1.0118(3) 0.7564(2) 0.0826(10) Uani 1 d
N3 N 0.1021(4) 0.7812(3) 0.8928(2) 0.0569(9) Uani 1 d
O2W O 0.2203(5) 0.8822(4) 0.5020(3) 0.1202(14) Uani 1 d
H12W H 0.1566 0.8635 0.5456 0.18 Uiso 1 d
H22W H 0.3228 0.8559 0.5119 0.18 Uiso 1 d
O3W O 0.4702(6) 0.0605(6) 0.3934(5) 0.202(3) Uani 1 d
H13W H 0.3987 -0.016 0.3465 0.304 Uiso 1 d
H23W H 0.4477 0.123 0.3727 0.304 Uiso 1 d
O2 O 0.2483(4) 0.9320(3) 0.7709(2) 0.0825(10) Uani 1 d
O4 O -0.0279(4) 0.7970(3) 0.5760(2) 0.0824(10) Uani 1 d
O3 O -0.2597(5) 0.7854(3) 0.6042(3) 0.1008(12) Uani 1 d
N1 N -0.1420(4) 0.5917(3) 0.6975(2) 0.0623(10) Uani 1 d
N2 N 0.1520(4) 0.6609(3) 0.6717(2) 0.0572(9) Uani 1 d
C15 C 0.0332(5) 0.8210(3) 0.9629(3) 0.0496(10) Uani 1 d
C28 C 0.8851(10) 0.5919(7) 1.1254(7) 0.140(3) Uani 1 d
H28 H 0.9884 0.6196 1.1622 0.168 Uiso 1 calc
C27 C 0.8584(9) 0.5748(6) 1.0298(8) 0.132(3) Uani 1 d
H27 H 0.9411 0.5858 0.9996 0.158 Uiso 1 calc
C26 C 0.7021(9) 0.5402(5) 0.9797(5) 0.1065(19) Uani 1 d
H26 H 0.6771 0.5304 0.9146 0.128 Uiso 1 calc
C25 C 0.5836(6) 0.5204(4) 1.0267(4) 0.0794(14) Uani 1 d
C29 C 0.7677(11) 0.5701(7) 1.1674(5) 0.134(3) Uani 1 d
H29 H 0.7922 0.5806 1.2327 0.161 Uiso 1 calc
N5 N 0.6139(7) 0.5334(5) 1.1202(4) 0.1151(17) Uani 1 d
C21 C 0.2001(6) 1.0164(4) 0.7651(3) 0.0588(11) Uani 1 d
C22 C 0.3133(7) 1.1242(5) 0.7694(4) 0.109(2) Uani 1 d
H22A H 0.3833 1.1569 0.8318 0.163 Uiso 1 calc
H22B H 0.2563 1.1778 0.7568 0.163 Uiso 1 calc
H22C H 0.3736 1.1078 0.7223 0.163 Uiso 1 calc
C23 C -0.1665(7) 0.8008(4) 0.5542(3) 0.0679(13) Uani 1 d
C24 C -0.2203(7) 0.8214(5) 0.4610(4) 0.1033(19) Uani 1 d
H24A H -0.1662 0.7872 0.4155 0.155 Uiso 1 calc
H24B H -0.197 0.9027 0.4704 0.155 Uiso 1 calc
H24C H -0.3322 0.7875 0.4374 0.155 Uiso 1 calc
C1 C -0.2821(6) 0.5594(4) 0.7172(4) 0.0794(15) Uani 1 d
H1 H -0.3291 0.6162 0.7428 0.095 Uiso 1 calc
C2 C -0.3604(6) 0.4467(5) 0.7017(4) 0.0900(16) Uani 1 d
H2 H -0.4574 0.4279 0.7173 0.108 Uiso 1 calc
C3 C -0.2931(7) 0.3632(5) 0.6632(4) 0.0980(18) Uani 1 d
H3 H -0.3443 0.2862 0.6514 0.118 Uiso 1 calc
C4 C -0.1488(6) 0.3934(4) 0.6418(4) 0.0870(16) Uani 1 d
H4 H -0.1007 0.3373 0.6161 0.104 Uiso 1 calc
C5 C -0.0760(5) 0.5093(4) 0.6593(3) 0.0602(11) Uani 1 d
C6 C 0.0789(5) 0.5476(4) 0.6366(3) 0.0553(11) Uani 1 d
C10 C 0.2913(5) 0.6985(4) 0.6523(3) 0.0669(12) Uani 1 d
H10 H 0.3417 0.7768 0.6762 0.08 Uiso 1 calc
C9 C 0.3637(6) 0.6273(5) 0.5990(3) 0.0743(14) Uani 1 d
H9 H 0.4616 0.6562 0.5879 0.089 Uiso 1 calc
C8 C 0.2872(6) 0.5126(5) 0.5628(3) 0.0805(15) Uani 1 d
H8 H 0.3328 0.4622 0.526 0.097 Uiso 1 calc
C7 C 0.1452(6) 0.4721(4) 0.5804(3) 0.0711(13) Uani 1 d
H7 H 0.0923 0.3943 0.5551 0.085 Uiso 1 calc
N4 N -0.1610(4) 0.8442(3) 0.8417(2) 0.0557(9) Uani 1 d
C16 C -0.1149(5) 0.8524(3) 0.9336(3) 0.0506(10) Uani 1 d
C17 C -0.2029(5) 0.8882(4) 0.9977(3) 0.0679(13) Uani 1 d
H17 H -0.1692 0.8944 1.0617 0.081 Uiso 1 calc
C18 C -0.3403(6) 0.9147(4) 0.9668(4) 0.0763(14) Uani 1 d
H18 H -0.3995 0.9394 1.0098 0.092 Uiso 1 calc
C19 C -0.3889(5) 0.9048(4) 0.8741(4) 0.0701(13) Uani 1 d
H19 H -0.483 0.9203 0.8514 0.084 Uiso 1 calc
C20 C -0.2957(5) 0.8711(4) 0.8139(3) 0.0661(12) Uani 1 d
H20 H -0.3274 0.8666 0.7501 0.079 Uiso 1 calc
C11 C 0.2333(5) 0.7490(4) 0.9167(3) 0.0666(12) Uani 1 d
H11 H 0.282 0.721 0.8685 0.08 Uiso 1 calc
C12 C 0.3001(5) 0.7550(4) 1.0083(4) 0.0716(13) Uani 1 d
H12 H 0.3903 0.7303 1.0217 0.086 Uiso 1 calc
C13 C 0.2304(6) 0.7982(4) 1.0791(3) 0.0728(13) Uani 1 d
H13 H 0.2735 0.8043 1.142 0.087 Uiso 1 calc
C14 C 0.0969(5) 0.8325(4) 1.0571(3) 0.0638(12) Uani 1 d
H14 H 0.0493 0.8633 1.105 0.077 Uiso 1 calc

loop_
_atom_site_aniso_label
_atom_site_aniso_U_11
_atom_site_aniso_U_22
_atom_site_aniso_U_33
_atom_site_aniso_U_23
_atom_site_aniso_U_13
_atom_site_aniso_U_12
Cd1 0.0578(2) 0.0571(2) 0.04236(19) 0.00482(14) 0.01108(14) 0.02304(15)
O1W 0.157(4) 0.144(4) 0.101(3) 0.049(3) 0.035(3) 0.089(3)
O1 0.072(2) 0.101(3) 0.071(2) 0.0146(19) 0.0135(18) 0.0342(19)
N3 0.056(2) 0.064(2) 0.047(2) 0.0080(17) 0.0124(17) 0.0222(18)
O2W 0.144(4) 0.130(4) 0.106(3) 0.053(3) 0.040(3) 0.048(3)
O3W 0.114(4) 0.260(7) 0.265(8) 0.145(6) 0.045(4) 0.039(4)
O2 0.093(2) 0.081(2) 0.073(2) 0.0163(19) 0.0090(19) 0.039(2)
O4 0.093(3) 0.088(2) 0.061(2) 0.0109(18) 0.0053(19) 0.040(2)
O3 0.116(3) 0.105(3) 0.087(3) 0.022(2) 0.047(2) 0.033(2)
N1 0.062(2) 0.062(2) 0.056(2) 0.0076(19) 0.0131(19) 0.0173(19)
N2 0.062(2) 0.058(2) 0.046(2) 0.0040(17) 0.0099(17) 0.0224(18)
C15 0.054(2) 0.047(2) 0.041(2) 0.0090(19) 0.010(2) 0.0089(19)
C28 0.112(7) 0.138(7) 0.146(8) 0.049(6) -0.011(6) 0.008(5)
C27 0.107(6) 0.107(5) 0.184(9) 0.065(6) 0.033(6) 0.009(4)
C26 0.108(5) 0.099(5) 0.114(5) 0.050(4) 0.016(5) 0.017(4)
C25 0.091(4) 0.063(3) 0.081(4) 0.023(3) 0.012(3) 0.020(3)
C29 0.133(7) 0.166(8) 0.090(5) 0.038(5) -0.006(5) 0.038(6)
N5 0.118(4) 0.146(5) 0.080(4) 0.028(3) 0.008(3) 0.053(4)
C21 0.072(3) 0.066(3) 0.033(2) 0.010(2) 0.006(2) 0.019(3)
C22 0.119(5) 0.110(5) 0.086(4) 0.049(4) 0.011(4) -0.006(4)
C23 0.091(4) 0.057(3) 0.051(3) 0.003(2) 0.010(3) 0.032(3)
C24 0.132(5) 0.111(5) 0.067(4) 0.023(3) -0.005(3) 0.059(4)
C1 0.073(3) 0.072(4) 0.080(4) 0.006(3) 0.018(3) 0.013(3)
C2 0.070(3) 0.089(4) 0.100(4) 0.025(3) 0.018(3) 0.004(3)
C3 0.086(4) 0.064(4) 0.128(5) 0.022(3) 0.009(4) 0.010(3)
C4 0.081(4) 0.061(3) 0.103(4) 0.008(3) 0.007(3) 0.018(3)
C5 0.068(3) 0.057(3) 0.046(3) 0.006(2) -0.003(2) 0.021(2)
C6 0.064(3) 0.057(3) 0.040(2) 0.007(2) 0.004(2) 0.024(2)
C10 0.067(3) 0.066(3) 0.062(3) 0.005(2) 0.021(2) 0.021(2)
C9 0.075(3) 0.093(4) 0.061(3) 0.013(3) 0.021(3) 0.045(3)
C8 0.095(4) 0.090(4) 0.059(3) 0.003(3) 0.017(3) 0.055(3)
C7 0.079(3) 0.059(3) 0.066(3) -0.002(2) 0.011(3) 0.034(3)
N4 0.059(2) 0.059(2) 0.045(2) 0.0059(17) 0.0121(17) 0.0227(17)
C16 0.052(2) 0.049(2) 0.043(2) 0.0062(19) 0.007(2) 0.0098(19)
C17 0.067(3) 0.090(3) 0.044(3) 0.010(2) 0.019(2) 0.024(3)
C18 0.068(3) 0.088(4) 0.071(4) 0.010(3) 0.031(3) 0.025(3)
C19 0.060(3) 0.072(3) 0.075(3) 0.008(3) 0.020(3) 0.027(2)
C20 0.067(3) 0.078(3) 0.049(3) 0.011(2) 0.006(2) 0.031(3)
C11 0.065(3) 0.073(3) 0.059(3) 0.010(2) 0.015(2) 0.026(2)
C12 0.065(3) 0.072(3) 0.077(4) 0.024(3) 0.003(3) 0.027(2)
C13 0.074(3) 0.081(3) 0.056(3) 0.022(3) 0.002(3) 0.015(3)
C14 0.069(3) 0.072(3) 0.051(3) 0.017(2) 0.016(2) 0.023(2)

loop_
_atom_type_symbol
_atom_type_description
_atom_type_scat_dispersion_real
_atom_type_scat_dispersion_imag
_atom_type_scat_source
C C 0.0033 0.0016 'International Tables Vol C Tables 4.2.6.8 and 6.1.1.4'
H H 0 0 'International Tables Vol C Tables 4.2.6.8 and 6.1.1.4'
N N 0.0061 0.0033 'International Tables Vol C Tables 4.2.6.8 and 6.1.1.4'
O O 0.0106 0.006 'International Tables Vol C Tables 4.2.6.8 and 6.1.1.4'
Cd Cd -0.8075 1.2024 'International Tables Vol C Tables 4.2.6.8 and 6.1.1.4'

loop_
_geom_angle_atom_site_label_1
_geom_angle_atom_site_label_2
_geom_angle_atom_site_label_3
_geom_angle
_geom_angle_site_symmetry_3
O4 Cd1 O2 87.50(12) .
O4 Cd1 N4 128.08(12) .
O2 Cd1 N4 112.92(11) .
O4 Cd1 N1 97.32(12) .
O2 Cd1 N1 148.02(12) .
N4 Cd1 N1 88.84(12) .
O4 Cd1 N2 78.68(11) .
O2 Cd1 N2 82.84(12) .
N4 Cd1 N2 147.49(12) .
N1 Cd1 N2 67.36(12) .
O4 Cd1 N3 164.32(11) .
O2 Cd1 N3 82.48(11) .
N4 Cd1 N3 67.30(11) .
N1 Cd1 N3 85.12(12) .
N2 Cd1 N3 88.08(11) .
O4 Cd1 O1 78.02(11) .
O2 Cd1 O1 51.19(11) .
N4 Cd1 O1 79.80(11) .
N1 Cd1 O1 160.65(11) .
N2 Cd1 O1 128.72(11) .
N3 Cd1 O1 104.50(11) .
H11W O1W H21W 122.6 .
C21 O1 Cd1 88.3(3) .
C11 N3 C15 117.5(4) .
C11 N3 Cd1 123.6(3) .
C15 N3 Cd1 118.5(3) .
H12W O2W H22W 110.9 .
H13W O3W H23W 109.5 .
C21 O2 Cd1 99.2(3) .
C23 O4 Cd1 102.7(3) .
C5 N1 C1 118.0(4) .
C5 N1 Cd1 119.2(3) .
C1 N1 Cd1 122.7(3) .
C10 N2 C6 118.1(3) .
C10 N2 Cd1 121.6(3) .
C6 N2 Cd1 118.6(3) .
N3 C15 C14 121.8(4) .
N3 C15 C16 116.2(3) .
C14 C15 C16 122.0(4) .
C29 C28 C27 121.6(8) .
C29 C28 H28 119.2 .
C27 C28 H28 119.2 .
C28 C27 C26 116.6(8) .
C28 C27 H27 121.7 .
C26 C27 H27 121.7 .
C25 C26 C27 119.7(7) .
C25 C26 H26 120.1 .
C27 C26 H26 120.1 .
N5 C25 C26 122.2(6) .
N5 C25 C25 117.5(7) 2_667
C26 C25 C25 120.2(7) 2_667
C28 C29 N5 123.3(8) .
C28 C29 H29 118.3 .
N5 C29 H29 118.3 .
C25 N5 C29 116.5(6) .
O2 C21 O1 120.6(5) .
O2 C21 C22 119.9(5) .
O1 C21 C22 119.5(5) .
C21 C22 H22A 109.5 .
C21 C22 H22B 109.5 .
H22A C22 H22B 109.5 .
C21 C22 H22C 109.5 .
H22A C22 H22C 109.5 .
H22B C22 H22C 109.5 .
O3 C23 O4 122.6(5) .
O3 C23 C24 120.0(5) .
O4 C23 C24 117.4(5) .
C23 C24 H24A 109.5 .
C23 C24 H24B 109.5 .
H24A C24 H24B 109.5 .
C23 C24 H24C 109.5 .
H24A C24 H24C 109.5 .
H24B C24 H24C 109.5 .
N1 C1 C2 123.4(5) .
N1 C1 H1 118.3 .
C2 C1 H1 118.3 .
C3 C2 C1 118.6(5) .
C3 C2 H2 120.7 .
C1 C2 H2 120.7 .
C2 C3 C4 119.6(5) .
C2 C3 H3 120.2 .
C4 C3 H3 120.2 .
C3 C4 C5 118.8(5) .
C3 C4 H4 120.6 .
C5 C4 H4 120.6 .
N1 C5 C4 121.6(4) .
N1 C5 C6 116.9(4) .
C4 C5 C6 121.5(4) .
N2 C6 C7 120.9(4) .
N2 C6 C5 116.5(3) .
C7 C6 C5 122.6(4) .
N2 C10 C9 123.3(4) .
N2 C10 H10 118.3 .
C9 C10 H10 118.3 .
C8 C9 C10 117.9(5) .
C8 C9 H9 121.1 .
C10 C9 H9 121.1 .
C7 C8 C9 120.1(4) .
C7 C8 H8 120 .
C9 C8 H8 120 .
C8 C7 C6 119.6(4) .
C8 C7 H7 120.2 .
C6 C7 H7 120.2 .
C16 N4 C20 117.8(3) .
C16 N4 Cd1 120.2(3) .
C20 N4 Cd1 122.0(3) .
N4 C16 C17 120.7(4) .
N4 C16 C15 117.1(3) .
C17 C16 C15 122.2(4) .
C18 C17 C16 119.9(4) .
C18 C17 H17 120 .
C16 C17 H17 120 .
C19 C18 C17 119.7(4) .
C19 C18 H18 120.2 .
C17 C18 H18 120.2 .
C18 C19 C20 118.1(4) .
C18 C19 H19 121 .
C20 C19 H19 121 .
N4 C20 C19 123.8(4) .
N4 C20 H20 118.1 .
C19 C20 H20 118.1 .
N3 C11 C12 123.7(4) .
N3 C11 H11 118.2 .
C12 C11 H11 118.2 .
C13 C12 C11 118.0(4) .
C13 C12 H12 121 .
C11 C12 H12 121 .
C14 C13 C12 119.7(4) .
C14 C13 H13 120.2 .
C12 C13 H13 120.2 .
C13 C14 C15 119.3(4) .
C13 C14 H14 120.4 .
C15 C14 H14 120.4 .

loop_
_geom_bond_atom_site_label_1
_geom_bond_atom_site_label_2
_geom_bond_distance
_geom_bond_site_symmetry_2
Cd1 O4 2.341(3) .
Cd1 O2 2.375(3) .
Cd1 N4 2.394(3) .
Cd1 N1 2.435(4) .
Cd1 N2 2.437(3) .
Cd1 N3 2.448(3) .
Cd1 O1 2.598(3) .
O1W H11W 0.8707 .
O1W H21W 0.9917 .
O1 C21 1.246(5) .
N3 C11 1.339(5) .
N3 C15 1.338(5) .
O2W H12W 0.9729 .
O2W H22W 1.0356 .
O3W H13W 1.0253 .
O3W H23W 0.9591 .
O2 C21 1.238(5) .
O4 C23 1.237(5) .
O3 C23 1.224(5) .
N1 C5 1.339(5) .
N1 C1 1.333(5) .
N2 C10 1.337(5) .
N2 C6 1.345(5) .
C15 C14 1.384(5) .
C15 C16 1.484(5) .
C28 C29 1.322(10) .
C28 C27 1.357(10) .
C28 H28 0.93 .
C27 C26 1.383(8) .
C27 H27 0.93 .
C26 C25 1.376(8) .
C26 H26 0.93 .
C25 N5 1.335(7) .
C25 C25 1.477(10) 2_667
C29 N5 1.351(8) .
C29 H29 0.93 .
C21 C22 1.480(6) .
C22 H22A 0.96 .
C22 H22B 0.96 .
C22 H22C 0.96 .
C23 C24 1.501(7) .
C24 H24A 0.96 .
C24 H24B 0.96 .
C24 H24C 0.96 .
C1 C2 1.372(7) .
C1 H1 0.93 .
C2 C3 1.360(7) .
C2 H2 0.93 .
C3 C4 1.375(7) .
C3 H3 0.93 .
C4 C5 1.392(6) .
C4 H4 0.93 .
C5 C6 1.486(6) .
C6 C7 1.389(5) .
C10 C9 1.374(5) .
C10 H10 0.93 .
C9 C8 1.367(7) .
C9 H9 0.93 .
C8 C7 1.354(6) .
C8 H8 0.93 .
C7 H7 0.93 .
N4 C16 1.336(5) .
N4 C20 1.343(5) .
C16 C17 1.380(5) .
C17 C18 1.374(6) .
C17 H17 0.93 .
C18 C19 1.344(6) .
C18 H18 0.93 .
C19 C20 1.368(6) .
C19 H19 0.93 .
C20 H20 0.93 .
C11 C12 1.373(6) .
C11 H11 0.93 .
C12 C13 1.363(6) .
C12 H12 0.93 .
C13 C14 1.366(6) .
C13 H13 0.93 .
C14 H14 0.93 .

loop_
_geom_hbond_atom_site_label_D
_geom_hbond_atom_site_label_H
_geom_hbond_atom_site_label_A
_geom_hbond_distance_DH
_geom_hbond_distance_HA
_geom_hbond_distance_DA
_geom_hbond_angle_DHA
_geom_hbond_site_symmetry_A
O1W H11W O1 0.87 1.97 2.830(5) 171.9 .
O1W H21W O2W 0.99 1.83 2.805(5) 166.6 2_576
O2W H12W O4 0.97 1.86 2.770(5) 154.3 .
O2W H22W O3W 1.04 2.01 2.773(7) 128.5 2_666
O3W H13W O1W 1.03 2.09 2.956(7) 141 2_566
O3W H23W O3 0.96 2.24 2.960(7) 130.6 2_566

loop_
_geom_torsion_atom_site_label_1
_geom_torsion_atom_site_label_2
_geom_torsion_atom_site_label_3
_geom_torsion_atom_site_label_4
_geom_torsion
_geom_torsion_site_symmetry_1
_geom_torsion_site_symmetry_4
C11 N3 C15 C14 2.1(6) . .
Cd1 N3 C15 C14 -170.7(3) . .
C11 N3 C15 C16 -178.1(4) . .
Cd1 N3 C15 C16 9.1(4) . .
C29 C28 C27 C26 3.8(13) . .
C28 C27 C26 C25 -2.7(10) . .
C27 C26 C25 N5 0.0(9) . .
C27 C26 C25 C25 -177.9(6) . 2_667
C27 C28 C29 N5 -2.3(14) . .
C26 C25 N5 C29 1.7(9) . .
C25 C25 N5 C29 179.6(6) 2_667 .
C28 C29 N5 C25 -0.6(12) . .
Cd1 O2 C21 O1 9.2(4) . .
Cd1 O2 C21 C22 -171.4(4) . .
Cd1 O1 C21 O2 -8.3(4) . .
Cd1 O1 C21 C22 172.3(4) . .
Cd1 O4 C23 O3 -10.5(5) . .
Cd1 O4 C23 C24 171.5(3) . .
C5 N1 C1 C2 1.0(7) . .
Cd1 N1 C1 C2 -176.6(4) . .
N1 C1 C2 C3 -0.8(9) . .
C1 C2 C3 C4 0.7(9) . .
C2 C3 C4 C5 -0.7(9) . .
C1 N1 C5 C4 -1.1(6) . .
Cd1 N1 C5 C4 176.6(3) . .
C1 N1 C5 C6 179.1(4) . .
Cd1 N1 C5 C6 -3.3(5) . .
C3 C4 C5 N1 0.9(7) . .
C3 C4 C5 C6 -179.2(5) . .
C10 N2 C6 C7 -1.1(6) . .
Cd1 N2 C6 C7 164.6(3) . .
C10 N2 C6 C5 -179.7(4) . .
Cd1 N2 C6 C5 -14.1(5) . .
N1 C5 C6 N2 11.5(5) . .
C4 C5 C6 N2 -168.4(4) . .
N1 C5 C6 C7 -167.1(4) . .
C4 C5 C6 C7 13.0(7) . .
C6 N2 C10 C9 -0.4(7) . .
Cd1 N2 C10 C9 -165.6(4) . .
N2 C10 C9 C8 1.2(7) . .
C10 C9 C8 C7 -0.5(7) . .
C9 C8 C7 C6 -0.9(7) . .
N2 C6 C7 C8 1.8(7) . .
C5 C6 C7 C8 -179.7(4) . .
C20 N4 C16 C17 -0.5(6) . .
Cd1 N4 C16 C17 176.4(3) . .
C20 N4 C16 C15 179.3(4) . .
Cd1 N4 C16 C15 -3.8(5) . .
N3 C15 C16 N4 -3.6(5) . .
C14 C15 C16 N4 176.2(4) . .
N3 C15 C16 C17 176.2(4) . .
C14 C15 C16 C17 -4.0(6) . .
N4 C16 C17 C18 0.7(7) . .
C15 C16 C17 C18 -179.1(4) . .
C16 C17 C18 C19 0.5(7) . .
C17 C18 C19 C20 -1.8(7) . .
C16 N4 C20 C19 -0.9(7) . .
Cd1 N4 C20 C19 -177.7(3) . .
C18 C19 C20 N4 2.0(7) . .
C15 N3 C11 C12 -0.1(6) . .
Cd1 N3 C11 C12 172.3(3) . .
N3 C11 C12 C13 -1.3(7) . .
C11 C12 C13 C14 0.8(7) . .
C12 C13 C14 C15 1.0(7) . .
N3 C15 C14 C13 -2.6(6) . .
C16 C15 C14 C13 177.6(4) . .
